data_2311223
loop_
_publ_author_name
'Mague, Joel T.'
'Akkurt, Mehmet'
'Mohamed, Shaaban K.'
'Hassan, Alaa A.'
'Albayati, Mustafa R.'

_publ_section_title
;
 Methyl
 (2Z)-2-{(2Z)-3-[(cyclo-pentyl-idene)amino]-4-oxo-2-phenyl-imino-1,3-thia-zol-idin-5-yl-idene}acetate.
;
_journal_coeditor_code GK2605
_journal_issue 'Pt 3'
_journal_name_full 'Acta crystallographica. Section E, Structure reports online'
_journal_page_first o366
_journal_page_last 7
_journal_paper_doi 10.1107/S1600536814004048
_journal_volume 70
_journal_year 2014
_chemical_formula_iupac 'C17 H17 N3 O3 S'
_chemical_formula_moiety 'C17 H17 N3 O3 S'
_chemical_formula_sum 'C17 H17 N3 O3 S'
_chemical_formula_weight 343.41
_chemical_name_systematic
'Methyl (2<i>Z</i>)-2-{(2<i>Z</i>)-3-[(cyclopentylidene)amino]-4-oxo-2-phenylimino-1,3-thiazolidin-5-ylidene}acetate'
_space_group_IT_number 14
_space_group_name_Hall '-P 2ybc'
_space_group_name_H-M_alt 'P 1 21/c 1'
_symmetry_cell_setting monoclinic
_symmetry_space_group_name_Hall '-P 2ybc'
_symmetry_space_group_name_H-M 'P 1 21/c 1'
_atom_sites_solution_hydrogens geom
_cell_angle_alpha 90
_cell_angle_beta 105.9290(6)
_cell_angle_gamma 90
_cell_formula_units_Z 4
_cell_length_a 9.9684(2)
_cell_length_b 9.9657(2)
_cell_length_c 16.9818(3)
_cell_measurement_reflns_used 9943
_cell_measurement_temperature 100(2)
_cell_measurement_theta_max 68.2673
_cell_measurement_theta_min 4.4367
_cell_volume 1622.23(5)
_computing_cell_refinement '<i>SAINT</i> (Bruker, 2013)'
_computing_data_collection '<i>APEX2</i> (Bruker, 2013)'
_computing_data_reduction '<i>SAINT</i> (Bruker, 2013)'
_computing_molecular_graphics 'ORTEP-3 for Windows (Farrugia, 2012)'
_computing_publication_material 'WinGX (Farrugia, 2012) and PLATON (Spek, 2009)'
_computing_structure_refinement 'SHELXL2013 (Sheldrick, 2008)'
_computing_structure_solution 'SHELXS2013 (Sheldrick, 2008)'
_diffrn_ambient_temperature 100(2)
_diffrn_detector_area_resol_mean 10.4167
_diffrn_measured_fraction_theta_full 0.997
_diffrn_measured_fraction_theta_max 0.997
_diffrn_measurement_device_type 'Bruker D8 VENTURE PHOTON 100 CMOS'
_diffrn_measurement_method '\w scans'
_diffrn_radiation_monochromator mirror
_diffrn_radiation_type CuK\a
_diffrn_radiation_wavelength 1.54178
_diffrn_reflns_av_R_equivalents 0.0232
_diffrn_reflns_av_sigmaI/netI 0.0166
_diffrn_reflns_limit_h_max 12
_diffrn_reflns_limit_h_min -12
_diffrn_reflns_limit_k_max 12
_diffrn_reflns_limit_k_min -11
_diffrn_reflns_limit_l_max 20
_diffrn_reflns_limit_l_min -20
_diffrn_reflns_number 17510
_diffrn_reflns_reduction_process
;
;
_diffrn_reflns_theta_full 68.00
_diffrn_reflns_theta_max 68.24
_diffrn_reflns_theta_min 4.61
_exptl_absorpt_coefficient_mu 1.958
_exptl_absorpt_correction_T_max 0.84
_exptl_absorpt_correction_T_min 0.76
_exptl_absorpt_correction_type multi-scan
_exptl_absorpt_process_details '(<i>SADABS</i>; Bruker, 2013)'
_exptl_crystal_colour yellow
_exptl_crystal_density_diffrn 1.406
_exptl_crystal_density_method 'Not Measured'
_exptl_crystal_description block
_exptl_crystal_F_000 720
_exptl_crystal_size_max 0.17
_exptl_crystal_size_mid 0.16
_exptl_crystal_size_min 0.09
_refine_diff_density_max 0.295
_refine_diff_density_min -0.214
_refine_ls_extinction_method none
_refine_ls_goodness_of_fit_ref 1.079
_refine_ls_hydrogen_treatment constr
_refine_ls_matrix_type full
_refine_ls_number_parameters 218
_refine_ls_number_reflns 2951
_refine_ls_number_restraints 61
_refine_ls_restrained_S_all 1.068
_refine_ls_R_factor_all 0.0309
_refine_ls_R_factor_gt 0.0291
_refine_ls_shift/su_max 0.000
_refine_ls_shift/su_mean 0.000
_refine_ls_structure_factor_coef Fsqd
_refine_ls_weighting_details 'w=1/[\s^2^(Fo^2^)+(0.0380P)^2^+0.6771P] where P=(Fo^2^+2Fc^2^)/3'
_refine_ls_weighting_scheme calc
_refine_ls_wR_factor_gt 0.0743
_refine_ls_wR_factor_ref 0.0754
_reflns_number_gt 2769
_reflns_number_total 2951
_reflns_threshold_expression I>2\s(I)
_cod_data_source_file gk2605sup1.cif
_cod_data_source_block I
_cod_original_sg_symbol_H-M 'P 21/c'
_cod_database_code 2311223

loop_
_symmetry_equiv_pos_site_id
_symmetry_equiv_pos_as_xyz
1 x,y,z
2 -x,1/2+y,1/2-z
3 -x,-y,-z
4 x,1/2-y,1/2+z

loop_
_atom_site_aniso_label
_atom_site_aniso_U_11
_atom_site_aniso_U_22
_atom_site_aniso_U_33
_atom_site_aniso_U_12
_atom_site_aniso_U_13
_atom_site_aniso_U_23
S1 0.0170(2) 0.0147(2) 0.0233(2) 0.00170(10) 0.00360(10) -0.00230(10)
O1 0.0223(5) 0.0191(5) 0.0305(5) -0.0023(4) 0.0053(4) -0.0060(4)
O2 0.0216(5) 0.0233(5) 0.0304(5) 0.0028(4) 0.0037(4) -0.0056(4)
O3 0.0179(5) 0.0226(5) 0.0294(5) 0.0051(4) 0.0040(4) -0.0028(4)
N1 0.0194(5) 0.0141(5) 0.0238(5) 0.0017(4) 0.0063(4) -0.0014(4)
N2 0.0222(6) 0.0160(5) 0.0274(6) 0.0036(4) 0.0092(4) -0.0026(4)
N3 0.0181(5) 0.0181(5) 0.0245(6) 0.0016(4) 0.0051(4) 0.0009(4)
C1 0.0200(6) 0.0176(6) 0.0211(6) 0.0003(5) 0.0072(5) 0.0012(5)
C2 0.0210(6) 0.0146(6) 0.0206(6) 0.0016(5) 0.0076(5) 0.0014(5)
C3 0.0210(6) 0.0161(6) 0.0191(6) -0.0013(5) 0.0063(5) 0.0000(5)
C4 0.0188(6) 0.0193(7) 0.0218(6) -0.0009(5) 0.0043(5) -0.0006(5)
C5 0.0178(6) 0.0219(7) 0.0223(6) 0.0016(5) 0.0054(5) 0.0016(5)
C6 0.0247(7) 0.0240(7) 0.0329(7) 0.0085(6) 0.0060(6) -0.0022(6)
C7 0.0170(6) 0.0182(7) 0.0239(6) -0.0004(5) 0.0032(5) -0.0041(5)
C8 0.0371(8) 0.0209(7) 0.0371(8) 0.0065(6) 0.0197(7) 0.0048(6)
C9 0.0487(10) 0.0221(8) 0.0451(9) 0.0068(7) 0.0243(8) 0.0076(7)
C10 0.0359(8) 0.0185(7) 0.0347(8) 0.0058(6) 0.0084(6) 0.0005(6)
C11 0.0253(7) 0.0172(7) 0.0302(7) 0.0034(5) 0.0084(5) -0.0032(5)
C12 0.0180(6) 0.0174(6) 0.0247(6) 0.0037(5) 0.0015(5) 0.0024(5)
C13 0.0220(7) 0.0241(7) 0.0281(7) 0.0000(5) 0.0062(6) 0.0009(6)
C14 0.0235(7) 0.0249(7) 0.0336(8) -0.0032(6) 0.0029(6) 0.0028(6)
C15 0.0286(7) 0.0230(7) 0.0295(7) -0.0002(6) -0.0025(6) -0.0017(6)
C16 0.0280(7) 0.0351(8) 0.0242(7) 0.0060(6) 0.0024(6) -0.0035(6)
C17 0.0200(7) 0.0279(7) 0.0262(7) 0.0016(5) 0.0038(5) 0.0005(6)

loop_
_atom_site_type_symbol
_atom_site_label
_atom_site_fract_x
_atom_site_fract_y
_atom_site_fract_z
_atom_site_U_iso_or_equiv
_atom_site_thermal_displace_type
_atom_site_calc_flag
_atom_site_refinement_flags
_atom_site_occupancy
S S1 0.49073(3) 0.41667(3) 0.35998(2) 0.01870(10) Uani d U 1.000
O O1 0.66547(10) 0.71951(9) 0.49052(6) 0.0244(3) Uani d U 1.000
O O2 0.72709(10) 0.25889(9) 0.37200(6) 0.0258(3) Uani d U 1.000
O O3 0.93931(9) 0.30447(9) 0.45742(6) 0.0238(3) Uani d U 1.000
N N1 0.44614(11) 0.65036(10) 0.41830(6) 0.0190(3) Uani d U 1.000
N N2 0.36915(11) 0.75447(11) 0.44449(7) 0.0214(3) Uani d U 1.000
N N3 0.24379(11) 0.55652(11) 0.33548(7) 0.0204(3) Uani d U 1.000
C C1 0.58785(13) 0.63691(13) 0.44889(8) 0.0193(3) Uani d U 1.000
C C2 0.37387(13) 0.54855(12) 0.36801(8) 0.0184(3) Uani d U 1.000
C C3 0.63174(13) 0.50466(13) 0.42232(7) 0.0186(3) Uani d U 1.000
C C4 0.76427(13) 0.46352(13) 0.44650(8) 0.0202(4) Uani d U 1.000
C C5 0.80432(13) 0.33216(13) 0.42077(8) 0.0207(4) Uani d U 1.000
C C6 0.98665(15) 0.17461(14) 0.43752(9) 0.0276(4) Uani d U 1.000
C C7 0.36894(13) 0.86381(13) 0.40585(8) 0.0202(4) Uani d U 1.000
C C8 0.43371(17) 0.89572(14) 0.33790(9) 0.0298(4) Uani d U 1.000
C C9 0.41616(18) 1.04928(15) 0.32757(11) 0.0364(5) Uani d U 1.000
C C10 0.28241(16) 1.07780(14) 0.35110(9) 0.0300(4) Uani d U 1.000
C C11 0.29241(14) 0.98521(13) 0.42434(8) 0.0241(4) Uani d U 1.000
C C12 0.17495(13) 0.45669(13) 0.27910(8) 0.0209(3) Uani d U 1.000
C C13 0.05398(14) 0.39885(14) 0.28986(9) 0.0249(4) Uani d U 1.000
C C14 -0.01893(15) 0.30450(15) 0.23424(9) 0.0283(4) Uani d U 1.000
C C15 0.02709(15) 0.26783(14) 0.16740(9) 0.0291(4) Uani d U 1.000
C C16 0.14570(15) 0.32725(16) 0.15559(9) 0.0300(4) Uani d U 1.000
C C17 0.21879(14) 0.42310(14) 0.21052(8) 0.0252(4) Uani d U 1.000
H H4 0.83320 0.51970 0.48060 0.0240 Uiso c RU 1.000
H H6A 0.94260 0.10380 0.46180 0.0410 Uiso c RU 1.000
H H6B 1.08820 0.16880 0.45940 0.0410 Uiso c RU 1.000
H H6C 0.96120 0.16350 0.37790 0.0410 Uiso c RU 1.000
H H8A 0.38460 0.84850 0.28680 0.0360 Uiso c RU 1.000
H H8B 0.53350 0.87020 0.35310 0.0360 Uiso c RU 1.000
H H9A 0.49630 1.09710 0.36430 0.0440 Uiso c RU 1.000
H H9B 0.40730 1.07640 0.27030 0.0440 Uiso c RU 1.000
H H10A 0.19940 1.05620 0.30550 0.0360 Uiso c RU 1.000
H H10B 0.27760 1.17310 0.36660 0.0360 Uiso c RU 1.000
H H11A 0.34520 1.02850 0.47600 0.0290 Uiso c RU 1.000
H H11B 0.19850 0.96050 0.42870 0.0290 Uiso c RU 1.000
H H13 0.02130 0.42400 0.33530 0.0300 Uiso c RU 1.000
H H14 -0.10100 0.26480 0.24210 0.0340 Uiso c RU 1.000
H H15 -0.02240 0.20230 0.12990 0.0350 Uiso c RU 1.000
H H16 0.17740 0.30250 0.10970 0.0360 Uiso c RU 1.000
H H17 0.29840 0.46550 0.20120 0.0300 Uiso c RU 1.000

loop_
_atom_type_symbol
_atom_type_description
_atom_type_scat_dispersion_real
_atom_type_scat_dispersion_imag
_atom_type_scat_source
C C 0.0181 0.0091 ' International Tables Vol C Tables 4.2.6.8 and 6.1.1.4'
H H 0.0000 0.0000 ' International Tables Vol C Tables 4.2.6.8 and 6.1.1.4'
N N 0.0311 0.0180 ' International Tables Vol C Tables 4.2.6.8 and 6.1.1.4'
O O 0.0492 0.0322 ' International Tables Vol C Tables 4.2.6.8 and 6.1.1.4'
S S 0.3331 0.5567 ' International Tables Vol C Tables 4.2.6.8 and 6.1.1.4'

loop_
_geom_angle_atom_site_label_1
_geom_angle_atom_site_label_2
_geom_angle_atom_site_label_3
_geom_angle
_geom_angle_publ_flag
C2 S1 C3 91.01(6) no
C5 O3 C6 115.04(10) no
N2 N1 C1 122.50(10) no
N2 N1 C2 119.15(11) no
C1 N1 C2 117.82(11) no
N1 N2 C7 112.69(11) no
C2 N3 C12 119.89(11) no
O1 C1 N1 125.42(12) no
O1 C1 C3 125.44(12) no
N1 C1 C3 109.14(11) no
S1 C2 N1 110.15(9) no
S1 C2 N3 128.67(10) no
N1 C2 N3 121.19(12) no
S1 C3 C1 111.82(9) no
S1 C3 C4 126.58(10) no
C1 C3 C4 121.59(12) no
C3 C4 C5 120.56(12) no
O2 C5 O3 124.08(12) no
O2 C5 C4 124.60(12) no
O3 C5 C4 111.32(11) no
N2 C7 C8 129.59(12) no
N2 C7 C11 120.60(12) no
C8 C7 C11 109.79(11) no
C7 C8 C9 103.75(12) no
C8 C9 C10 103.62(13) no
C9 C10 C11 103.58(12) no
C7 C11 C10 103.79(11) no
N3 C12 C13 118.49(12) no
N3 C12 C17 121.86(12) no
C13 C12 C17 119.47(12) no
C12 C13 C14 120.09(13) no
C13 C14 C15 120.46(14) no
C14 C15 C16 119.58(14) no
C15 C16 C17 120.43(14) no
C12 C17 C16 119.90(13) no
C3 C4 H4 120.00 no
C5 C4 H4 120.00 no
O3 C6 H6A 109.00 no
O3 C6 H6B 109.00 no
O3 C6 H6C 109.00 no
H6A C6 H6B 109.00 no
H6A C6 H6C 110.00 no
H6B C6 H6C 109.00 no
C7 C8 H8A 111.00 no
C7 C8 H8B 111.00 no
C9 C8 H8A 111.00 no
C9 C8 H8B 111.00 no
H8A C8 H8B 109.00 no
C8 C9 H9A 111.00 no
C8 C9 H9B 111.00 no
C10 C9 H9A 111.00 no
C10 C9 H9B 111.00 no
H9A C9 H9B 109.00 no
C9 C10 H10A 111.00 no
C9 C10 H10B 111.00 no
C11 C10 H10A 111.00 no
C11 C10 H10B 111.00 no
H10A C10 H10B 109.00 no
C7 C11 H11A 111.00 no
C7 C11 H11B 111.00 no
C10 C11 H11A 111.00 no
C10 C11 H11B 111.00 no
H11A C11 H11B 109.00 no
C12 C13 H13 120.00 no
C14 C13 H13 120.00 no
C13 C14 H14 120.00 no
C15 C14 H14 120.00 no
C14 C15 H15 120.00 no
C16 C15 H15 120.00 no
C15 C16 H16 120.00 no
C17 C16 H16 120.00 no
C12 C17 H17 120.00 no
C16 C17 H17 120.00 no

loop_
_geom_bond_atom_site_label_1
_geom_bond_atom_site_label_2
_geom_bond_distance
_geom_bond_publ_flag
S1 C2 1.7861(13) no
S1 C3 1.7461(13) no
O1 C1 1.2148(16) no
O2 C5 1.2091(16) no
O3 C5 1.3471(16) no
O3 C6 1.4489(17) no
N1 N2 1.4320(15) no
N1 C1 1.3713(17) no
N1 C2 1.3929(16) no
N2 C7 1.2717(17) no
N3 C2 1.2648(18) no
N3 C12 1.4201(17) no
C1 C3 1.4968(18) no
C3 C4 1.3358(19) no
C4 C5 1.4696(18) no
C7 C8 1.503(2) no
C7 C11 1.5086(19) no
C8 C9 1.545(2) no
C9 C10 1.520(2) no
C10 C11 1.530(2) no
C12 C13 1.393(2) no
C12 C17 1.3924(19) no
C13 C14 1.388(2) no
C14 C15 1.385(2) no
C15 C16 1.385(2) no
C16 C17 1.393(2) no
C4 H4 0.9500 no
C6 H6A 0.9800 no
C6 H6B 0.9800 no
C6 H6C 0.9800 no
C8 H8A 0.9900 no
C8 H8B 0.9900 no
C9 H9A 0.9900 no
C9 H9B 0.9900 no
C10 H10A 0.9900 no
C10 H10B 0.9900 no
C11 H11A 0.9900 no
C11 H11B 0.9900 no
C13 H13 0.9500 no
C14 H14 0.9500 no
C15 H15 0.9500 no
C16 H16 0.9500 no
C17 H17 0.9500 no

loop_
_geom_hbond_atom_site_label_D
_geom_hbond_atom_site_label_H
_geom_hbond_atom_site_label_A
_geom_hbond_site_symmetry_A
_geom_hbond_distance_DH
_geom_hbond_distance_HA
_geom_hbond_distance_DA
_geom_hbond_angle_DHA
_geom_hbond_publ_flag
C10 H10B O1 3_676 0.99 2.57 3.2889(17) 130 yes
C11 H11A O1 3_676 0.99 2.58 3.2547(16) 125 yes

loop_
_geom_torsion_atom_site_label_1
_geom_torsion_atom_site_label_2
_geom_torsion_atom_site_label_3
_geom_torsion_atom_site_label_4
_geom_torsion
_geom_torsion_publ_flag
C3 S1 C2 N1 -1.19(9) no
C3 S1 C2 N3 179.13(13) no
C2 S1 C3 C1 -0.35(10) no
C2 S1 C3 C4 178.65(12) no
C6 O3 C5 O2 -2.99(19) no
C6 O3 C5 C4 178.11(11) no
C1 N1 N2 C7 84.66(15) no
C2 N1 N2 C7 -103.83(13) no
N2 N1 C1 O1 -11.7(2) no
N2 N1 C1 C3 168.71(10) no
C2 N1 C1 O1 176.71(13) no
C2 N1 C1 C3 -2.90(15) no
N2 N1 C2 S1 -169.23(8) no
N2 N1 C2 N3 10.49(18) no
C1 N1 C2 S1 2.68(14) no
C1 N1 C2 N3 -177.61(12) no
N1 N2 C7 C8 1.4(2) no
N1 N2 C7 C11 179.58(11) no
C12 N3 C2 S1 -5.62(19) no
C12 N3 C2 N1 174.72(11) no
C2 N3 C12 C13 130.97(14) no
C2 N3 C12 C17 -54.06(18) no
O1 C1 C3 S1 -177.80(11) no
O1 C1 C3 C4 3.2(2) no
N1 C1 C3 S1 1.81(13) no
N1 C1 C3 C4 -177.24(12) no
S1 C3 C4 C5 0.00(19) no
C1 C3 C4 C5 178.90(12) no
C3 C4 C5 O2 6.7(2) no
C3 C4 C5 O3 -174.42(12) no
N2 C7 C8 C9 -171.37(15) no
C11 C7 C8 C9 10.31(16) no
N2 C7 C11 C10 -164.51(13) no
C8 C7 C11 C10 14.00(15) no
C7 C8 C9 C10 -30.79(16) no
C8 C9 C10 C11 39.85(15) no
C9 C10 C11 C7 -33.10(14) no
N3 C12 C13 C14 177.64(13) no
C17 C12 C13 C14 2.6(2) no
N3 C12 C17 C16 -178.17(13) no
C13 C12 C17 C16 -3.2(2) no
C12 C13 C14 C15 -0.5(2) no
C13 C14 C15 C16 -0.9(2) no
C14 C15 C16 C17 0.2(2) no
C15 C16 C17 C12 1.9(2) no
